data_4329008
loop_
_publ_author_name
'Xi Wang'
'Yu Wang'
'Qiong Liu'
'Yi Li'
'Jihong Yu'
'Ruren Xu'

_publ_section_title
;
 K3[TbxEu1-xGe3O8(OH)2] (x= 1, 0.88, 0.67, 0): 2D-Layered Lanthanide
 Germanates with Tunable Photoluminescent Properties
;
_journal_name_full 'Inorganic Chemistry'
_journal_page_first 4779
_journal_page_last 4783
_journal_paper_doi 10.1021/ic3005129
_journal_volume 51
_journal_year 2012
_chemical_formula_sum 'Eu0.5 Ge1.5 H K1.5 O5'
_chemical_formula_weight 324.52
_chemical_name_common EuGeO-JU-87
_chemical_name_systematic
; 
 ? 
;
_space_group_IT_number 62
_symmetry_cell_setting orthorhombic
_symmetry_space_group_name_Hall '-P 2ac 2n'
_symmetry_space_group_name_H-M 'P n m a'
_atom_sites_solution_hydrogens geom
_atom_sites_solution_primary direct
_atom_sites_solution_secondary difmap
_audit_creation_method SHELXL-97
_cell_angle_alpha 90.00
_cell_angle_beta 90.00
_cell_angle_gamma 90.00
_cell_formula_units_Z 8
_cell_length_a 13.7053(7)
_cell_length_b 13.7236(7)
_cell_length_c 6.1051(3)
_cell_measurement_temperature 296(2)
_cell_volume 1148.28(10)
_computing_cell_refinement 'Bruker SMART'
_computing_data_collection 'Bruker SMART'
_computing_data_reduction 'Bruker SAINT'
_computing_molecular_graphics 'Bruker SHELXTL'
_computing_publication_material 'Bruker SHELXTL'
_computing_structure_refinement 'SHELXL-97 (Sheldrick, 2008)'
_computing_structure_solution 'SHELXS-97 (Sheldrick, 2008)'
_diffrn_ambient_temperature 296(2)
_diffrn_measured_fraction_theta_full 0.999
_diffrn_measured_fraction_theta_max 0.999
_diffrn_radiation_monochromator graphite
_diffrn_radiation_source 'fine-focus sealed tube'
_diffrn_radiation_type MoK\a
_diffrn_radiation_wavelength 0.71073
_diffrn_reflns_av_R_equivalents 0.0391
_diffrn_reflns_av_sigmaI/netI 0.0295
_diffrn_reflns_limit_h_max 10
_diffrn_reflns_limit_h_min -18
_diffrn_reflns_limit_k_max 18
_diffrn_reflns_limit_k_min -16
_diffrn_reflns_limit_l_max 7
_diffrn_reflns_limit_l_min -8
_diffrn_reflns_number 7894
_diffrn_reflns_theta_full 28.35
_diffrn_reflns_theta_max 28.35
_diffrn_reflns_theta_min 2.97
_exptl_absorpt_coefficient_mu 14.288
_exptl_absorpt_correction_T_max 0.4311
_exptl_absorpt_correction_T_min 0.2041
_exptl_absorpt_correction_type multi-scan
_exptl_absorpt_process_details SADABS
_exptl_crystal_colour colorless
_exptl_crystal_density_diffrn 3.754
_exptl_crystal_description plate
_exptl_crystal_F_000 1192
_exptl_crystal_size_max 0.15
_exptl_crystal_size_mid 0.12
_exptl_crystal_size_min 0.08
_refine_diff_density_max 2.943
_refine_diff_density_min -1.036
_refine_diff_density_rms 0.197
_refine_ls_extinction_method none
_refine_ls_goodness_of_fit_ref 1.041
_refine_ls_hydrogen_treatment constr
_refine_ls_matrix_type full
_refine_ls_number_parameters 86
_refine_ls_number_reflns 1491
_refine_ls_number_restraints 0
_refine_ls_restrained_S_all 1.041
_refine_ls_R_factor_all 0.0325
_refine_ls_R_factor_gt 0.0250
_refine_ls_shift/su_max 0.001
_refine_ls_shift/su_mean 0.000
_refine_ls_structure_factor_coef Fsqd
_refine_ls_weighting_details 'calc w=1/[\s^2^(Fo^2^)+(0.0212P)^2^+4.9108P] where P=(Fo^2^+2Fc^2^)/3'
_refine_ls_weighting_scheme calc
_refine_ls_wR_factor_gt 0.0551
_refine_ls_wR_factor_ref 0.0583
_reflns_number_gt 1245
_reflns_number_total 1491
_reflns_threshold_expression >2sigma(I)
_cod_data_source_file ic3005129_si_002.cif
_cod_data_source_block pnma
_cod_original_formula_sum 'Eu0.50 Ge1.50 H K1.50 O5'
_cod_database_code 4329008

loop_
_symmetry_equiv_pos_as_xyz
'x, y, z'
'-x+1/2, -y, z+1/2'
'-x, y+1/2, -z'
'x+1/2, -y+1/2, -z+1/2'
'-x, -y, -z'
'x-1/2, y, -z-1/2'
'x, -y-1/2, z'
'-x-1/2, y-1/2, z-1/2'

loop_
_atom_site_label
_atom_site_type_symbol
_atom_site_fract_x
_atom_site_fract_y
_atom_site_fract_z
_atom_site_U_iso_or_equiv
_atom_site_adp_type
_atom_site_occupancy
_atom_site_symmetry_multiplicity
_atom_site_calc_flag
_atom_site_refinement_flags
Eu1 Eu 0.95801(2) 0.7500 1.08729(5) 0.00870(9) Uani 1 2 d S
Ge1 Ge 0.90106(3) 0.59929(3) 0.59088(7) 0.01056(11) Uani 1 1 d .
Ge2 Ge 0.74504(5) 0.7500 1.41615(10) 0.01058(14) Uani 1 2 d S
O1 O 0.9589(3) 0.6256(2) 0.8331(5) 0.0179(7) Uani 1 1 d .
O2 O 0.7817(2) 0.6486(2) 0.5790(5) 0.0189(7) Uani 1 1 d .
O3 O 0.9684(2) 0.6293(2) 0.3611(5) 0.0185(7) Uani 1 1 d .
O4 O 0.7949(3) 0.7500 1.1606(7) 0.0207(11) Uani 1 2 d S
O5 O 0.6212(3) 0.7500 1.4294(8) 0.0240(11) Uani 1 2 d S
O6 O 0.8673(2) 0.4736(2) 0.5870(6) 0.0197(7) Uani 1 1 d .
H6 H 0.9162 0.4398 0.6015 0.030 Uiso 1 1 calc R
K1 K 0.63548(10) 0.51645(9) 0.58913(19) 0.0316(3) Uani 1 1 d .
K2 K 0.86900(13) 0.2500 0.4188(3) 0.0295(4) Uani 1 2 d S

loop_
_atom_site_aniso_label
_atom_site_aniso_U_11
_atom_site_aniso_U_22
_atom_site_aniso_U_33
_atom_site_aniso_U_23
_atom_site_aniso_U_13
_atom_site_aniso_U_12
Eu1 0.00748(15) 0.01018(14) 0.00845(15) 0.000 0.00053(12) 0.000
Ge1 0.0123(2) 0.0095(2) 0.0098(2) 0.00051(16) -0.00004(19) -0.00010(17)
Ge2 0.0063(3) 0.0140(3) 0.0113(3) 0.000 0.0005(3) 0.000
O1 0.0220(18) 0.0170(15) 0.0146(15) -0.0057(12) -0.0059(14) 0.0014(15)
O2 0.0147(16) 0.0182(16) 0.0240(17) 0.0080(13) 0.0044(15) 0.0028(14)
O3 0.0201(18) 0.0185(16) 0.0169(16) 0.0078(13) 0.0070(14) 0.0039(15)
O4 0.011(2) 0.040(3) 0.012(2) 0.000 -0.0007(18) 0.000
O5 0.006(2) 0.041(3) 0.025(3) 0.000 -0.001(2) 0.000
O6 0.0174(17) 0.0105(14) 0.0313(19) 0.0011(14) -0.0047(16) -0.0018(14)
K1 0.0356(7) 0.0363(6) 0.0227(6) -0.0042(5) 0.0049(5) -0.0189(6)
K2 0.0225(8) 0.0467(10) 0.0192(8) 0.000 0.0025(7) 0.000

loop_
_atom_type_symbol
_atom_type_description
_atom_type_scat_dispersion_real
_atom_type_scat_dispersion_imag
_atom_type_scat_source
Eu Eu -0.1578 3.6682 'International Tables Vol C Tables 4.2.6.8 and 6.1.1.4'
Ge Ge 0.1547 1.8001 'International Tables Vol C Tables 4.2.6.8 and 6.1.1.4'
H H 0.0000 0.0000 'International Tables Vol C Tables 4.2.6.8 and 6.1.1.4'
K K 0.2009 0.2494 'International Tables Vol C Tables 4.2.6.8 and 6.1.1.4'
O O 0.0106 0.0060 'International Tables Vol C Tables 4.2.6.8 and 6.1.1.4'

loop_
_geom_angle_atom_site_label_1
_geom_angle_atom_site_label_2
_geom_angle_atom_site_label_3
_geom_angle
_geom_angle_site_symmetry_1
_geom_angle_site_symmetry_3
O5 Eu1 O4 171.29(17) 6_658 .
O5 Eu1 O1 87.94(12) 6_658 7_575
O4 Eu1 O1 97.89(11) . 7_575
O5 Eu1 O1 87.94(12) 6_658 .
O4 Eu1 O1 97.89(11) . .
O1 Eu1 O1 95.46(16) 7_575 .
O5 Eu1 O3 88.39(12) 6_658 7_576
O4 Eu1 O3 85.42(11) . 7_576
O1 Eu1 O3 87.51(12) 7_575 7_576
O1 Eu1 O3 175.19(12) . 7_576
O5 Eu1 O3 88.39(12) 6_658 1_556
O4 Eu1 O3 85.42(11) . 1_556
O1 Eu1 O3 175.19(12) 7_575 1_556
O1 Eu1 O3 87.51(12) . 1_556
O3 Eu1 O3 89.28(17) 7_576 1_556
O5 Eu1 Ge2 148.09(13) 6_658 .
O4 Eu1 Ge2 23.20(11) . .
O1 Eu1 Ge2 112.68(9) 7_575 .
O1 Eu1 Ge2 112.68(9) . .
O3 Eu1 Ge2 69.39(8) 7_576 .
O3 Eu1 Ge2 69.39(8) 1_556 .
O5 Eu1 K2 54.44(13) 6_658 5_767
O4 Eu1 K2 116.86(12) . 5_767
O1 Eu1 K2 121.70(8) 7_575 5_767
O1 Eu1 K2 121.70(8) . 5_767
O3 Eu1 K2 53.51(9) 7_576 5_767
O3 Eu1 K2 53.51(9) 1_556 5_767
Ge2 Eu1 K2 93.65(3) . 5_767
O5 Eu1 K1 109.30(2) 6_658 8_766
O4 Eu1 K1 71.05(2) . 8_766
O1 Eu1 K1 46.00(9) 7_575 8_766
O1 Eu1 K1 134.59(8) . 8_766
O3 Eu1 K1 49.82(9) 7_576 8_766
O3 Eu1 K1 132.93(8) 1_556 8_766
Ge2 Eu1 K1 74.09(2) . 8_766
K2 Eu1 K1 101.66(2) 5_767 8_766
O5 Eu1 K1 109.30(2) 6_658 2_665
O4 Eu1 K1 71.05(2) . 2_665
O1 Eu1 K1 134.59(8) 7_575 2_665
O1 Eu1 K1 46.00(9) . 2_665
O3 Eu1 K1 132.93(8) 7_576 2_665
O3 Eu1 K1 49.82(9) 1_556 2_665
Ge2 Eu1 K1 74.09(2) . 2_665
K2 Eu1 K1 101.66(2) 5_767 2_665
K1 Eu1 K1 141.38(4) 8_766 2_665
O5 Eu1 K2 49.89(13) 6_658 5_766
O4 Eu1 K2 138.82(12) . 5_766
O1 Eu1 K2 57.53(9) 7_575 5_766
O1 Eu1 K2 57.53(9) . 5_766
O3 Eu1 K2 121.71(8) 7_576 5_766
O3 Eu1 K2 121.71(8) 1_556 5_766
Ge2 Eu1 K2 162.02(3) . 5_766
K2 Eu1 K2 104.32(4) 5_767 5_766
K1 Eu1 K2 101.75(2) 8_766 5_766
K1 Eu1 K2 101.75(2) 2_665 5_766
O5 Eu1 K1 53.48(4) 6_658 4_566
O4 Eu1 K1 128.56(3) . 4_566
O1 Eu1 K1 41.71(8) 7_575 4_566
O1 Eu1 K1 113.10(9) . 4_566
O3 Eu1 K1 66.88(8) 7_576 4_566
O3 Eu1 K1 133.53(9) 1_556 4_566
Ge2 Eu1 K1 128.878(17) . 4_566
K2 Eu1 K1 80.93(2) 5_767 4_566
K1 Eu1 K1 57.83(3) 8_766 4_566
K1 Eu1 K1 156.934(19) 2_665 4_566
K2 Eu1 K1 55.900(19) 5_766 4_566
O1 Ge1 O3 113.73(16) . .
O1 Ge1 O2 112.42(16) . .
O3 Ge1 O2 111.64(15) . .
O1 Ge1 O6 109.51(16) . .
O3 Ge1 O6 110.94(17) . .
O2 Ge1 O6 97.44(15) . .
O1 Ge1 K1 53.65(12) . 2_665
O3 Ge1 K1 153.87(11) . 2_665
O2 Ge1 K1 94.45(11) . 2_665
O6 Ge1 K1 62.08(12) . 2_665
O1 Ge1 K1 156.80(12) . 2_664
O3 Ge1 K1 58.15(12) . 2_664
O2 Ge1 K1 90.32(11) . 2_664
O6 Ge1 K1 60.74(12) . 2_664
K1 Ge1 K1 122.77(4) 2_665 2_664
O1 Ge1 K2 60.79(12) . 5_766
O3 Ge1 K2 53.87(12) . 5_766
O2 Ge1 K2 124.16(11) . 5_766
O6 Ge1 K2 138.25(11) . 5_766
K1 Ge1 K2 112.69(3) 2_665 5_766
K1 Ge1 K2 110.87(3) 2_664 5_766
O1 Ge1 K1 120.40(12) . .
O3 Ge1 K1 125.33(12) . .
O2 Ge1 K1 39.87(11) . .
O6 Ge1 K1 57.65(11) . .
K1 Ge1 K1 74.22(3) 2_665 .
K1 Ge1 K1 74.02(3) 2_664 .
K2 Ge1 K1 164.03(3) 5_766 .
O1 Ge1 K1 41.80(11) . 6_657
O3 Ge1 K1 92.05(12) . 6_657
O2 Ge1 K1 152.37(11) . 6_657
O6 Ge1 K1 86.49(11) . 6_657
K1 Ge1 K1 63.21(4) 2_665 6_657
K1 Ge1 K1 114.99(2) 2_664 6_657
K2 Ge1 K1 58.86(3) 5_766 6_657
K1 Ge1 K1 134.09(3) . 6_657
O5 Ge2 O4 116.4(2) . .
O5 Ge2 O2 104.76(15) . 7_576
O4 Ge2 O2 113.45(14) . 7_576
O5 Ge2 O2 104.76(15) . 1_556
O4 Ge2 O2 113.45(14) . 1_556
O2 Ge2 O2 102.6(2) 7_576 1_556
O5 Ge2 K2 65.49(17) . 2_665
O4 Ge2 K2 50.91(16) . 2_665
O2 Ge2 K2 128.68(11) 7_576 2_665
O2 Ge2 K2 128.68(11) 1_556 2_665
O5 Ge2 K2 60.28(17) . 2_666
O4 Ge2 K2 176.68(16) . 2_666
O2 Ge2 K2 68.33(11) 7_576 2_666
O2 Ge2 K2 68.33(11) 1_556 2_666
K2 Ge2 K2 125.77(6) 2_665 2_666
O5 Ge2 Eu1 148.21(17) . .
O4 Ge2 Eu1 31.81(16) . .
O2 Ge2 Eu1 94.82(11) 7_576 .
O2 Ge2 Eu1 94.82(11) 1_556 .
K2 Ge2 Eu1 82.72(3) 2_665 .
K2 Ge2 Eu1 151.51(3) 2_666 .
O5 Ge2 K1 65.18(6) . 1_556
O4 Ge2 K1 115.15(5) . 1_556
O2 Ge2 K1 129.23(11) 7_576 1_556
O2 Ge2 K1 43.75(11) 1_556 1_556
K2 Ge2 K1 93.91(3) 2_665 1_556
K2 Ge2 K1 63.94(2) 2_666 1_556
Eu1 Ge2 K1 119.80(2) . 1_556
O5 Ge2 K1 65.18(6) . 7_576
O4 Ge2 K1 115.15(5) . 7_576
O2 Ge2 K1 43.75(11) 7_576 7_576
O2 Ge2 K1 129.23(11) 1_556 7_576
K2 Ge2 K1 93.91(3) 2_665 7_576
K2 Ge2 K1 63.94(2) 2_666 7_576
Eu1 Ge2 K1 119.80(2) . 7_576
K1 Ge2 K1 120.40(5) 1_556 7_576
Ge1 O1 Eu1 137.11(18) . .
Ge1 O1 K1 96.93(14) . 2_665
Eu1 O1 K1 97.85(11) . 2_665
Ge1 O1 K1 114.84(15) . 6_657
Eu1 O1 K1 106.14(12) . 6_657
K1 O1 K1 86.24(10) 2_665 6_657
Ge1 O1 K2 92.15(13) . 5_766
Eu1 O1 K2 86.23(10) . 5_766
K1 O1 K2 161.44(13) 2_665 5_766
K1 O1 K2 75.24(9) 6_657 5_766
Ge1 O2 Ge2 125.53(18) . 1_554
Ge1 O2 K1 115.27(15) . .
Ge2 O2 K1 109.13(15) 1_554 .
Ge1 O2 K2 136.56(16) . 2_665
Ge2 O2 K2 80.94(11) 1_554 2_665
K1 O2 K2 78.53(9) . 2_665
Ge1 O3 Eu1 135.25(18) . 1_554
Ge1 O3 K1 92.14(14) . 2_664
Eu1 O3 K1 92.75(11) 1_554 2_664
Ge1 O3 K2 99.20(14) . 5_766
Eu1 O3 K2 88.58(10) 1_554 5_766
K1 O3 K2 162.46(13) 2_664 5_766
Ge2 O4 Eu1 125.0(2) . .
Ge2 O4 K2 99.6(2) . 2_665
Eu1 O4 K2 135.4(2) . 2_665
Ge2 O5 Eu1 174.7(3) . 6_558
Ge2 O5 K2 90.15(19) . 2_666
Eu1 O5 K2 95.19(17) 6_558 2_666
Ge2 O5 K2 84.80(19) . 2_665
Eu1 O5 K2 89.86(16) 6_558 2_665
K2 O5 K2 174.95(19) 2_666 2_665
Ge2 O5 K1 87.45(9) . 7_576
Eu1 O5 K1 94.10(9) 6_558 7_576
K2 O5 K1 72.97(8) 2_666 7_576
K2 O5 K1 106.72(8) 2_665 7_576
Ge2 O5 K1 87.45(9) . 1_556
Eu1 O5 K1 94.10(9) 6_558 1_556
K2 O5 K1 72.97(8) 2_666 1_556
K2 O5 K1 106.72(8) 2_665 1_556
K1 O5 K1 145.52(17) 7_576 1_556
Ge1 O6 H6 109.5 . .
O2 K1 O1 142.46(11) . 2_664
O2 K1 O1 106.08(10) . 6_557
O1 K1 O1 93.76(10) 2_664 6_557
O2 K1 O3 145.25(10) . 2_665
O1 K1 O3 67.84(9) 2_664 2_665
O1 K1 O3 81.68(10) 6_557 2_665
O2 K1 O6 90.12(10) . 2_665
O1 K1 O6 125.47(9) 2_664 2_665
O1 K1 O6 78.57(10) 6_557 2_665
O3 K1 O6 57.64(8) 2_665 2_665
O2 K1 O6 87.51(10) . 2_664
O1 K1 O6 58.01(9) 2_664 2_664
O1 K1 O6 97.52(10) 6_557 2_664
O3 K1 O6 125.71(9) 2_665 2_664
O6 K1 O6 174.67(13) 2_665 2_664
O2 K1 O5 52.83(11) . 1_554
O1 K1 O5 118.26(11) 2_664 1_554
O1 K1 O5 60.20(10) 6_557 1_554
O3 K1 O5 141.19(11) 2_665 1_554
O6 K1 O5 104.28(11) 2_665 1_554
O6 K1 O5 70.52(10) 2_664 1_554
O2 K1 Ge1 113.22(8) . 2_664
O1 K1 Ge1 29.43(6) 2_664 2_664
O1 K1 Ge1 105.13(8) 6_557 2_664
O3 K1 Ge1 96.48(7) 2_665 2_664
O6 K1 Ge1 153.50(7) 2_665 2_664
O6 K1 Ge1 30.95(6) 2_664 2_664
O5 K1 Ge1 100.03(9) 1_554 2_664
O2 K1 Ge1 115.61(8) . 2_665
O1 K1 Ge1 96.11(7) 2_664 2_665
O1 K1 Ge1 88.37(7) 6_557 2_665
O3 K1 Ge1 29.71(6) 2_665 2_665
O6 K1 Ge1 30.80(6) 2_665 2_665
O6 K1 Ge1 153.65(7) 2_664 2_665
O5 K1 Ge1 133.00(9) 1_554 2_665
Ge1 K1 Ge1 122.77(4) 2_664 2_665
O2 K1 Ge2 27.12(7) . 1_554
O1 K1 Ge2 129.00(7) 2_664 1_554
O1 K1 Ge2 86.42(7) 6_557 1_554
O3 K1 Ge2 160.23(7) 2_665 1_554
O6 K1 Ge2 104.58(7) 2_665 1_554
O6 K1 Ge2 71.39(6) 2_664 1_554
O5 K1 Ge2 27.37(8) 1_554 1_554
Ge1 K1 Ge2 101.85(3) 2_664 1_554
Ge1 K1 Ge2 134.82(4) 2_665 1_554
O2 K1 K2 57.05(8) . 2_665
O1 K1 K2 151.00(9) 2_664 2_665
O1 K1 K2 57.27(8) 6_557 2_665
O3 K1 K2 105.41(7) 2_665 2_665
O6 K1 K2 55.29(6) 2_665 2_665
O6 K1 K2 119.55(7) 2_664 2_665
O5 K1 K2 49.07(9) 1_554 2_665
Ge1 K1 K2 148.42(5) 2_664 2_665
Ge1 K1 K2 85.20(3) 2_665 2_665
Ge2 K1 K2 54.82(3) 1_554 2_665
O2 K1 Ge1 24.85(7) . .
O1 K1 Ge1 130.31(8) 2_664 .
O1 K1 Ge1 130.19(8) 6_557 .
O3 K1 Ge1 131.16(8) 2_665 .
O6 K1 Ge1 89.76(7) 2_665 .
O6 K1 Ge1 90.08(7) 2_664 .
O5 K1 Ge1 76.81(8) 1_554 .
Ge1 K1 Ge1 106.07(3) 2_664 .
Ge1 K1 Ge1 105.69(3) 2_665 .
Ge2 K1 Ge1 49.763(19) 1_554 .
K2 K1 Ge1 76.20(3) 2_665 .
O4 K2 O5 125.88(15) 2_664 2_663
O4 K2 O3 111.38(11) 2_664 5_766
O5 K2 O3 113.75(10) 2_663 5_766
O4 K2 O3 111.38(11) 2_664 3_746
O5 K2 O3 113.75(10) 2_663 3_746
O3 K2 O3 64.96(12) 5_766 3_746
O4 K2 O5 59.17(13) 2_664 2_664
O5 K2 O5 174.95(19) 2_663 2_664
O3 K2 O5 62.20(9) 5_766 2_664
O3 K2 O5 62.20(9) 3_746 2_664
O4 K2 O6 79.62(7) 2_664 7_565
O5 K2 O6 108.51(7) 2_663 7_565
O3 K2 O6 112.09(10) 5_766 7_565
O3 K2 O6 50.03(9) 3_746 7_565
O5 K2 O6 71.53(7) 2_664 7_565
O4 K2 O2 79.57(11) 2_664 8_755
O5 K2 O2 52.35(10) 2_663 8_755
O3 K2 O2 165.85(10) 5_766 8_755
O3 K2 O2 120.57(8) 3_746 8_755
O5 K2 O2 131.84(10) 2_664 8_755
O6 K2 O2 77.97(8) 7_565 8_755
O4 K2 O2 79.57(11) 2_664 2_664
O5 K2 O2 52.35(10) 2_663 2_664
O3 K2 O2 120.57(8) 5_766 2_664
O3 K2 O2 165.85(10) 3_746 2_664
O5 K2 O2 131.84(10) 2_664 2_664
O6 K2 O2 127.28(9) 7_565 2_664
O2 K2 O2 50.84(11) 8_755 2_664
O4 K2 O1 148.77(6) 2_664 5_766
O5 K2 O1 60.08(9) 2_663 5_766
O3 K2 O1 53.68(8) 5_766 5_766
O3 K2 O1 87.97(9) 3_746 5_766
O5 K2 O1 115.83(10) 2_664 5_766
O6 K2 O1 130.17(10) 7_565 5_766
O2 K2 O1 112.33(9) 8_755 5_766
O2 K2 O1 86.27(9) 2_664 5_766
O4 K2 O1 148.77(6) 2_664 3_746
O5 K2 O1 60.08(9) 2_663 3_746
O3 K2 O1 87.97(9) 5_766 3_746
O3 K2 O1 53.68(8) 3_746 3_746
O5 K2 O1 115.83(10) 2_664 3_746
O6 K2 O1 70.23(9) 7_565 3_746
O2 K2 O1 86.27(9) 8_755 3_746
O2 K2 O1 112.33(9) 2_664 3_746
O1 K2 O1 62.46(12) 5_766 3_746
O4 K2 Ge2 29.46(10) 2_664 2_664
O5 K2 Ge2 155.34(11) 2_663 2_664
O3 K2 Ge2 86.75(7) 5_766 2_664
O3 K2 Ge2 86.75(7) 3_746 2_664
O5 K2 Ge2 29.71(9) 2_664 2_664
O6 K2 Ge2 73.41(7) 7_565 2_664
O2 K2 Ge2 106.11(7) 8_755 2_664
O2 K2 Ge2 106.11(7) 2_664 2_664
O1 K2 Ge2 137.99(6) 5_766 2_664
O1 K2 Ge2 137.99(6) 3_746 2_664
O4 K2 Ge2 96.31(11) 2_664 2_663
O5 K2 Ge2 29.57(9) 2_663 2_663
O3 K2 Ge2 135.73(7) 5_766 2_663
O3 K2 Ge2 135.73(7) 3_746 2_663
O5 K2 Ge2 155.48(11) 2_664 2_663
O6 K2 Ge2 106.24(7) 7_565 2_663
O2 K2 Ge2 30.73(6) 8_755 2_663
O2 K2 Ge2 30.73(6) 2_664 2_663
O1 K2 Ge2 84.77(7) 5_766 2_663
O1 K2 Ge2 84.77(7) 3_746 2_663
Ge2 K2 Ge2 125.77(5) 2_664 2_663

loop_
_geom_bond_atom_site_label_1
_geom_bond_atom_site_label_2
_geom_bond_distance
_geom_bond_site_symmetry_2
Eu1 O5 2.239(5) 6_658
Eu1 O4 2.279(5) .
Eu1 O1 2.307(3) 7_575
Eu1 O1 2.307(3) .
Eu1 O3 2.358(3) 7_576
Eu1 O3 2.358(3) 1_556
Eu1 Ge2 3.5426(7) .
Eu1 K2 3.8358(17) 5_767
Eu1 K1 3.8746(12) 8_766
Eu1 K1 3.8747(12) 2_665
Eu1 K2 3.8946(17) 5_766
Eu1 K1 4.1652(15) 4_566
Ge1 O1 1.716(3) .
Ge1 O3 1.729(3) .
Ge1 O2 1.772(3) .
Ge1 O6 1.786(3) .
Ge1 K1 3.4680(13) 2_665
Ge1 K1 3.4867(13) 2_664
Ge1 K2 3.7699(15) 5_766
Ge1 K1 3.8133(13) .
Ge1 K1 3.9282(14) 6_657
Ge2 O5 1.700(5) .
Ge2 O4 1.704(5) .
Ge2 O2 1.782(3) 7_576
Ge2 O2 1.782(3) 1_556
Ge2 K2 3.4151(18) 2_665
Ge2 K2 3.4439(18) 2_666
Ge2 K1 3.6937(12) 1_556
Ge2 K1 3.6937(12) 7_576
O1 K1 2.814(4) 2_665
O1 K1 2.885(4) 6_657
O1 K2 3.293(4) 5_766
O2 Ge2 1.782(3) 1_554
O2 K1 2.703(4) .
O2 K2 3.241(4) 2_665
O3 Eu1 2.358(3) 1_554
O3 K1 2.964(4) 2_664
O3 K2 3.085(4) 5_766
O4 K2 2.688(5) 2_665
O5 Eu1 2.239(5) 6_558
O5 K2 2.991(5) 2_666
O5 K2 3.120(5) 2_665
O5 K1 3.356(2) 7_576
O5 K1 3.356(2) 1_556
O6 H6 0.8200 .
K1 O1 2.814(4) 2_664
K1 O1 2.885(4) 6_557
K1 O3 2.964(4) 2_665
K1 O6 3.043(4) 2_665
K1 O6 3.069(4) 2_664
K1 O5 3.356(2) 1_554
K1 Ge1 3.4679(13) 2_664
K1 Ge1 3.4867(13) 2_665
K1 Ge2 3.6936(12) 1_554
K1 K2 3.7851(15) 2_665
K2 O4 2.688(5) 2_664
K2 O5 2.991(5) 2_663
K2 O3 3.085(4) 5_766
K2 O3 3.085(4) 3_746
K2 O5 3.120(5) 2_664
K2 O6 3.236(3) 7_565
K2 O2 3.241(4) 8_755
K2 O2 3.241(4) 2_664
K2 O1 3.293(4) 5_766
K2 O1 3.293(4) 3_746
K2 Ge2 3.4151(17) 2_664
K2 Ge2 3.4438(18) 2_663

loop_
_geom_hbond_atom_site_label_D
_geom_hbond_atom_site_label_H
_geom_hbond_atom_site_label_A
_geom_hbond_distance_DH
_geom_hbond_distance_HA
_geom_hbond_distance_DA
_geom_hbond_angle_DHA
_geom_hbond_site_symmetry_A
O6 H6 O3 0.82 1.86 2.676(5) 176.2 5_766
